data_7235107
loop_
_publ_author_name
'Ayoub, Ghada'
'\<Strukil, Vjekoslav'
'F\'abi\'an, L\'aszl\'o'
'Mottillo, Cristina'
'Bao, Huizhi'
'Murata, Yasujiro'
'Moores, Audrey'
'Margeti\'c, Davor'
'Eckert-Maksi\'c, Mirjana'
'Fri\<s\<ci\'c, Tomislav'

_publ_section_title
;
 Mechanochemistryvs.solution growth: striking differences in bench
 stability of a cimetidine salt based on a synthetic method
;
_journal_issue 45
_journal_name_full CrystEngComm
_journal_page_first 7242
_journal_paper_doi 10.1039/C8CE01727A
_journal_volume 20
_journal_year 2018
_chemical_formula_moiety 'C10 H17 N6 S, C4 H3 O4'
_chemical_formula_sum 'C14 H20 N6 O4 S'
_chemical_formula_weight 368.41
_chemical_name_common 'cimetidinium fumarate'
_chemical_name_systematic 'cimetidinium fumarate polymorph 2'
_space_group_IT_number 14
_space_group_name_Hall '-P 2yn'
_space_group_name_H-M_alt 'P 1 21/n 1'
_symmetry_cell_setting monoclinic
_symmetry_space_group_name_Hall '-P 2yn'
_symmetry_space_group_name_H-M 'P 1 21/n 1'
_audit_creation_date 2016-04-28T17:49
_audit_creation_method 'from EXP file using GSAS2CIF'
_audit_update_record
;
2018-08-19 deposited with the CCDC.
2018-10-24 downloaded from the CCDC.
;
_cell_angle_alpha 90.0
_cell_angle_beta 107.419(4)
_cell_angle_gamma 90.0
_cell_formula_units_Z 4
_cell_length_a 13.7700(10)
_cell_length_b 8.0432(5)
_cell_length_c 18.9493(10)
_cell_measurement_reflns_used 1138
_cell_measurement_temperature 293
_cell_measurement_theta_max 30.0
_cell_measurement_theta_min 3.52
_cell_volume 2002.5(2)
_computing_publication_material GSAS
_computing_structure_refinement GSAS
_computing_structure_solution EXPO2014
_diffrn_ambient_temperature 293
_diffrn_measurement_device_type 'D2 Phaser'
_diffrn_radiation_polarisn_ratio 0.55
_diffrn_radiation_probe x-ray
_diffrn_radiation_type 'Cu K\a'
_diffrn_source 'sealed X-ray tube'
_diffrn_source_target Cu
_exptl_absorpt_correction_T_max 1.00000
_exptl_absorpt_correction_T_min 1.00000
_exptl_absorpt_process_details
;   GSAS Absorption/surface roughness correction: function number 0
 No correction is applied.
;
_exptl_crystal_colour powder
_exptl_crystal_density_diffrn 1.222
_exptl_crystal_density_method 'not measured'
_exptl_crystal_description powder
_exptl_crystal_F_000 776
_exptl_crystal_recrystallization_method
'Obtained by desolvation of the mechanochemically prepared acetonitrile solvate of cimetidinium fumarate'
_pd_calc_method 'Rietveld Refinement'
_pd_char_particle_morphology 'fine powder'
_pd_meas_2theta_range_inc 0.01
_pd_meas_2theta_range_max 60.0
_pd_meas_2theta_range_min 4.0
_pd_meas_number_of_points 5601
_pd_phase_name desolvate
_pd_prep_cool_rate 0
_pd_prep_pressure 100
_pd_prep_temperature 293
_pd_proc_2theta_range_inc 0.01
_pd_proc_2theta_range_max 60.0
_pd_proc_2theta_range_min 4.0
_pd_proc_info_datetime 2016-04-28T17:49:47
_pd_proc_ls_background_function
;   GSAS Background function number 1 with 15 terms.
 Shifted Chebyshev function of 1st kind
      1:    41.7660     2:   -21.3965     3:   2.802910E-02 4:  -0.276950    
      5:    7.87529     6:   -6.32487     7:    1.51969     8:    3.23536    
      9:   -1.84630    10:   0.238221    11:   0.838565    12:    2.05028    
     13:   -1.09679    14:  -0.605747    15:    1.42154    
;
_pd_proc_ls_peak_cutoff 0.00300
_pd_proc_ls_profile_function
;
 CW Profile function number 3 with  19 terms
 Pseudovoigt profile coefficients as parameterized in
 P. Thompson, D.E. Cox & J.B. Hastings (1987). J. Appl. Cryst.,20,79-83.
 Asymmetry correction of L.W. Finger, D.E. Cox & A. P. Jephcoat (1994).
 J. Appl. Cryst.,27,892-900.
 #1(GU)   =  818.070 #2(GV)   =    0.000 #3(GW)   =    0.000
 #4(GP)   =    0.000 #5(LX)   =   10.035 #6(LY)   =    0.000
 #7(S/L)  =   0.0277 #8(H/L)  =   0.0359
 #9(trns) =     0.00 #10(shft)=  -2.6182
 #11(stec)=     0.00 #12(ptec)=     0.00 #13(sfec)=     0.00
 #14(L11) =    0.000 #15(L22) =    0.000 #16(L33) =    0.000
 #17(L12) =    0.000 #18(L13) =    0.000 #19(L23) =    0.000
 Peak tails are ignored  where the intensity is below 0.0030 times the peak
   Aniso. broadening axis   0.0   0.0   1.0
;
_pd_proc_ls_prof_R_factor 0.0835
_pd_proc_ls_prof_wR_expected 0.0969
_pd_proc_ls_prof_wR_factor 0.1095
_pd_proc_number_of_points 5601
_pd_spec_mounting ' ?'
_refine_ls_extinction_method none
_refine_ls_goodness_of_fit_all 1.14
_refine_ls_hydrogen_treatment mixed
_refine_ls_matrix_type full
_refine_ls_number_constraints 2
_refine_ls_number_parameters 160
_refine_ls_number_restraints 134
_refine_ls_R_Fsqd_factor 0.05417
_refine_ls_shift/su_max 0.02
_refine_ls_shift/su_mean 0.00
_refine_ls_weighting_details 1/\s(Y~obs~)^2^
_refine_ls_weighting_scheme sigma
_reflns_d_resolution_high 1.542
_reflns_d_resolution_low 12.567
_reflns_limit_h_max 9
_reflns_limit_h_min 0
_reflns_limit_k_max 5
_reflns_limit_k_min 0
_reflns_limit_l_max 12
_reflns_limit_l_min -12
_reflns_number_total 1138
_cod_data_source_file c8ce01727a2.cif
_cod_data_source_block Compound-1'
_cod_depositor_comments
;
The following automatic conversions were performed:

'_geom_bond_publ_flag' value 'N' changed to 'n' according to
/home/data/users/saulius/crontab/automatic-downloads/current/RSC/lib/dictionaries/cif_core.dic
dictionary named 'cif_core.dic' version 2.4.2 from 2011-04-26 (44
times).

'_geom_angle_publ_flag' value 'N' changed to 'n' according to
/home/data/users/saulius/crontab/automatic-downloads/current/RSC/lib/dictionaries/cif_core.dic
dictionary named 'cif_core.dic' version 2.4.2 from 2011-04-26 (70
times).

Automatic conversion script
Id: cif_fix_values 5376 2017-05-30 11:51:03Z andrius 
;
_cod_original_cell_volume 2002.48(21)
_cod_database_code 7235107
_gsas_exptl_extinct_corr_t_min 1.00000
_gsas_exptl_extinct_corr_t_max 1.00000

loop_
_symmetry_equiv_pos_site_id
_symmetry_equiv_pos_as_xyz
1 +x,+y,+z
2 -x+1/2,+y+1/2,-z+1/2
-1 -x,-y,-z
-2 +x+1/2,-y+1/2,+z+1/2

loop_
_atom_site_type_symbol
_atom_site_label
_atom_site_fract_x
_atom_site_fract_y
_atom_site_fract_z
_atom_site_occupancy
_atom_site_thermal_displace_type
_atom_site_U_iso_or_equiv
_atom_site_symmetry_multiplicity
C C1 0.35998(17) 0.85144(27) 1.09736(22) 1.0 Uiso 0.0452(12) 4
N N1 0.33158(14) 1.01381(20) 1.10133(21) 1.0 Uiso 0.0452(12) 4
H H1 0.36335(19) 1.09725(27) 1.09308(26) 1.0 Uiso 0.0904(23) 4
C C2 0.28872(15) 0.75589(29) 1.11422(21) 1.0 Uiso 0.0452(12) 4
N N2 0.21984(12) 0.86327(25) 1.12769(18) 1.0 Uiso 0.0452(12) 4
H H2 0.16854(16) 0.84098(34) 1.13918(19) 1.0 Uiso 0.0904(23) 4
C C3 0.24756(14) 1.01856(20) 1.11961(23) 1.0 Uiso 0.0452(12) 4
H H3 0.21214(20) 1.11613(26) 1.12586(29) 1.0 Uiso 0.0904(23) 4
C C4 0.45346(13) 0.80722(17) 1.07746(8) 1.0 Uiso 0.0452(12) 4
H H4A 0.51335(17) 0.8210(5) 1.12084(13) 1.0 Uiso 0.0904(23) 4
H H4B 0.45959(24) 0.87998(32) 1.03753(12) 1.0 Uiso 0.0904(23) 4
H H4C 0.44914(24) 0.69129(22) 1.06089(19) 1.0 Uiso 0.0904(23) 4
C C5 0.28048(12) 0.57309(26) 1.11879(8) 1.0 Uiso 0.0452(12) 4
H H5A 0.28206(26) 0.5425(4) 1.16978(10) 1.0 Uiso 0.0904(23) 4
H H5B 0.34031(15) 0.5213(4) 1.10880(17) 1.0 Uiso 0.0904(23) 4
S S1 0.16490(21) 0.4884(5) 1.05416(20) 1.0 Uiso 0.0452(12) 4
C C6 0.18769(11) 0.52592(21) 0.96583(11) 1.0 Uiso 0.0452(12) 4
H H6A 0.12205(15) 0.5494(4) 0.92793(16) 1.0 Uiso 0.0904(23) 4
H H6B 0.23155(18) 0.62522(26) 0.97005(21) 1.0 Uiso 0.0904(23) 4
C C7 0.23823(11) 0.37938(20) 0.94103(11) 1.0 Uiso 0.0452(12) 4
H H7A 0.30613(14) 0.3612(4) 0.97709(16) 1.0 Uiso 0.0904(23) 4
H H7B 0.19687(18) 0.27832(25) 0.94054(20) 1.0 Uiso 0.0904(23) 4
N N3 0.24989(17) 0.40324(29) 0.86812(11) 1.0 Uiso 0.0452(12) 4
H H4 0.21434(22) 0.3427(4) 0.83330(14) 1.0 Uiso 0.0904(23) 4
C C8 0.32335(20) 0.4981(4) 0.85656(13) 1.0 Uiso 0.0452(12) 4
N N4 0.33019(15) 0.51474(27) 0.78778(12) 1.0 Uiso 0.0452(12) 4
H H5 0.37101(21) 0.5834(4) 0.78029(15) 1.0 Uiso 0.0904(23) 4
C C9 0.26295(10) 0.43653(18) 0.72321(8) 1.0 Uiso 0.0452(12) 4
H H9A 0.25766(27) 0.31765(21) 0.73280(19) 1.0 Uiso 0.0904(23) 4
H H9B 0.28988(21) 0.4511(5) 0.68119(10) 1.0 Uiso 0.0904(23) 4
H H9C 0.19530(14) 0.4876(4) 0.71170(20) 1.0 Uiso 0.0904(23) 4
N N5 0.38706(24) 0.5706(7) 0.91583(18) 1.0 Uiso 0.0452(12) 4
C C10 0.4617(4) 0.6638(8) 0.90779(17) 1.0 Uiso 0.0452(12) 4
N N6 0.5301(5) 0.7478(10) 0.90831(31) 1.0 Uiso 0.0452(12) 4
O O1 0.3631(5) 0.7319(5) 1.3018(4) 1.0 Uiso 0.0208(17) 4
O O2 0.50527(17) 0.62046(27) 1.28581(29) 1.0 Uiso 0.0208(17) 4
H H6 0.47560(23) 0.53041(27) 1.28808(35) 1.0 Uiso 0.0416(35) 4
C C11 0.44575(17) 0.74732(32) 1.29188(30) 1.0 Uiso 0.0208(17) 4
C C12 0.49243(12) 0.91138(29) 1.28742(20) 1.0 Uiso 0.0208(17) 4
H H12 0.55755(15) 0.9163(4) 1.27979(22) 1.0 Uiso 0.0416(35) 4
C C13 0.44554(12) 1.04984(30) 1.29366(20) 1.0 Uiso 0.0208(17) 4
H H13 0.38079(15) 1.0412(4) 1.30158(22) 1.0 Uiso 0.0416(35) 4
C C14 0.48673(19) 1.22035(34) 1.28966(32) 1.0 Uiso 0.0208(17) 4
O O3 0.5694(5) 1.2368(5) 1.2795(4) 1.0 Uiso 0.0208(17) 4
O O4 0.4318(4) 1.3367(6) 1.2976(4) 1.0 Uiso 0.0208(17) 4

loop_
_atom_type_symbol
_atom_type_number_in_cell
_atom_type_scat_dispersion_real
_atom_type_scat_dispersion_imag
_atom_type_scat_Cromer_Mann_a1
_atom_type_scat_Cromer_Mann_a2
_atom_type_scat_Cromer_Mann_a3
_atom_type_scat_Cromer_Mann_a4
_atom_type_scat_Cromer_Mann_b1
_atom_type_scat_Cromer_Mann_b2
_atom_type_scat_Cromer_Mann_b3
_atom_type_scat_Cromer_Mann_b4
_atom_type_scat_Cromer_Mann_c
_atom_type_scat_source
C 56.0 0.000 0.000 2.31000 20.8439 1.02000 10.2075 1.58860 0.56870 0.86500 51.6512 0.21560 International_Tables_Vol_C
N 24.0 0.000 0.000 12.2126 0.00570 3.13220 9.89330 2.01250 28.9975 1.16630 0.58260 -11.529 International_Tables_Vol_C
H 80.0 0.000 0.000 0.49300 10.5109 0.32291 26.1257 0.14019 3.14236 0.04081 57.7997 0.00304 International_Tables_Vol_C
S 4.0 0.000 0.000 6.90530 1.46790 5.20340 22.2151 1.43790 0.25360 1.58630 56.1720 0.86690 International_Tables_Vol_C
O 16.0 0.000 0.000 3.04850 13.2771 2.28680 5.70110 1.54630 0.32390 0.86700 32.9089 0.25080 International_Tables_Vol_C

loop_
_diffrn_radiation_wavelength
_diffrn_radiation_wavelength_wt
_diffrn_radiation_wavelength_id
1.540600 1.000 1
1.544400 0.500 2

loop_
_geom_angle_atom_site_label_1
_geom_angle_atom_site_label_2
_geom_angle_atom_site_label_3
_geom_angle
_geom_angle_site_symmetry_1
_geom_angle_site_symmetry_3
_geom_angle_publ_flag
N1 C1 C2 106.75(19) 1_555 1_555 n
N1 C1 C4 121.58(18) 1_555 1_555 n
C2 C1 C4 131.68(16) 1_555 1_555 n
C1 N1 H1 125.23(26) 1_555 1_555 n
C1 N1 C3 109.43(16) 1_555 1_555 n
H1 N1 C3 125.33(22) 1_555 1_555 n
C1 C2 N2 106.14(16) 1_555 1_555 n
C1 C2 C5 130.54(18) 1_555 1_555 n
N2 C2 C5 123.32(18) 1_555 1_555 n
C2 N2 H2 127.98(21) 1_555 1_555 n
C2 N2 C3 109.54(18) 1_555 1_555 n
H2 N2 C3 122.48(22) 1_555 1_555 n
N1 C3 N2 108.15(15) 1_555 1_555 n
N1 C3 H3 125.94(23) 1_555 1_555 n
N2 C3 H3 125.91(26) 1_555 1_555 n
C1 C4 H4A 109.53(20) 1_555 1_555 n
C1 C4 H4B 109.49(20) 1_555 1_555 n
C1 C4 H4C 109.52(20) 1_555 1_555 n
H4A C4 H4B 109.54(22) 1_555 1_555 n
H4A C4 H4C 109.35(23) 1_555 1_555 n
H4B C4 H4C 109.39(23) 1_555 1_555 n
C2 C5 H5A 108.90(22) 1_555 1_555 n
C2 C5 H5B 108.92(19) 1_555 1_555 n
C2 C5 S1 113.50(15) 1_555 1_555 n
H5A C5 H5B 107.76(23) 1_555 1_555 n
H5A C5 S1 108.78(20) 1_555 1_555 n
H5B C5 S1 108.82(19) 1_555 1_555 n
C5 S1 C6 101.51(16) 1_555 1_555 n
S1 C6 H6A 109.14(20) 1_555 1_555 n
S1 C6 H6B 109.21(22) 1_555 1_555 n
S1 C6 C7 112.25(15) 1_555 1_555 n
H6A C6 H6B 107.87(22) 1_555 1_555 n
H6A C6 C7 109.17(20) 1_555 1_555 n
H6B C6 C7 109.10(18) 1_555 1_555 n
C6 C7 H7A 109.13(20) 1_555 1_555 n
C6 C7 H7B 108.98(18) 1_555 1_555 n
C6 C7 N3 112.65(14) 1_555 1_555 n
H7A C7 H7B 107.86(22) 1_555 1_555 n
H7A C7 N3 109.03(20) 1_555 1_555 n
H7B C7 N3 109.08(22) 1_555 1_555 n
C7 N3 H4 117.55(22) 1_555 1_555 n
C7 N3 C8 122.46(15) 1_555 1_555 n
H4 N3 C8 119.29(22) 1_555 1_555 n
N3 C8 N4 119.54(16) 1_555 1_555 n
N3 C8 N5 116.77(20) 1_555 1_555 n
N4 C8 N5 123.68(20) 1_555 1_555 n
C8 N4 H5 118.73(21) 1_555 1_555 n
C8 N4 C9 124.60(16) 1_555 1_555 n
H5 N4 C9 116.22(22) 1_555 1_555 n
N4 C9 H9A 109.48(19) 1_555 1_555 n
N4 C9 H9B 109.54(18) 1_555 1_555 n
N4 C9 H9C 109.43(20) 1_555 1_555 n
H9A C9 H9B 109.53(25) 1_555 1_555 n
H9A C9 H9C 109.35(22) 1_555 1_555 n
H9B C9 H9C 109.50(23) 1_555 1_555 n
C8 N5 C10 119.36(25) 1_555 1_555 n
N5 C10 N6 173.15(33) 1_555 1_555 n
H6 O2 C11 109.54(31) 1_555 1_555 n
O1 C11 O2 124.30(22) 1_555 1_555 n
O1 C11 C12 122.86(22) 1_555 1_555 n
O2 C11 C12 112.82(21) 1_555 1_555 n
C11 C12 H12 119.42(22) 1_555 1_555 n
C11 C12 C13 121.19(18) 1_555 1_555 n
H12 C12 C13 119.39(21) 1_555 1_555 n
C12 C13 H13 117.61(21) 1_555 1_555 n
C12 C13 C14 124.79(18) 1_555 1_555 n
H13 C13 C14 117.60(22) 1_555 1_555 n
C13 C14 O3 119.65(22) 1_555 1_555 n
C13 C14 O4 115.55(27) 1_555 1_555 n
O3 C14 O4 124.79(26) 1_555 1_555 n

loop_
_geom_bond_atom_site_label_1
_geom_bond_atom_site_label_2
_geom_bond_distance
_geom_bond_site_symmetry_2
_geom_bond_publ_flag
C1 N1 1.3717(28) 1_555 n
C1 C2 1.3576(34) 1_555 n
C1 C4 1.4889(31) 1_555 n
N1 H1 0.8410(21) 1_555 n
N1 C3 1.3038(35) 1_555 n
C2 N2 1.3622(31) 1_555 n
C2 C5 1.4792(30) 1_555 n
N2 H2 0.8190(22) 1_555 n
N2 C3 1.3282(27) 1_555 n
C3 H3 0.9500(21) 1_555 n
C4 H4A 0.9810(17) 1_555 n
C4 H4B 0.9800(19) 1_555 n
C4 H4C 0.9800(17) 1_555 n
C5 H5A 0.9909(18) 1_555 n
C5 H5B 0.9909(20) 1_555 n
C5 S1 1.8248(32) 1_555 n
S1 C6 1.818(4) 1_555 n
C6 H6A 0.9899(17) 1_555 n
C6 H6B 0.9900(18) 1_555 n
C6 C7 1.5134(25) 1_555 n
C7 H7A 0.9900(17) 1_555 n
C7 H7B 0.9910(18) 1_555 n
C7 N3 1.4504(29) 1_555 n
N3 H4 0.8480(21) 1_555 n
N3 C8 1.3365(34) 1_555 n
C8 N4 1.3413(33) 1_555 n
C8 N5 1.335(4) 1_555 n
N4 H5 0.8300(22) 1_555 n
N4 C9 1.4393(23) 1_555 n
C9 H9A 0.9800(17) 1_555 n
C9 H9B 0.9810(19) 1_555 n
C9 H9C 0.9809(17) 1_555 n
N5 C10 1.317(6) 1_555 n
C10 N6 1.158(8) 1_555 n
O1 C11 1.215(7) 1_555 n
O2 H6 0.8390(22) 1_555 n
O2 C11 1.335(4) 1_555 n
C11 C12 1.4813(34) 1_555 n
C12 H12 0.9509(21) 1_555 n
C12 C13 1.3103(32) 1_555 n
C13 H13 0.9499(21) 1_555 n
C13 C14 1.495(4) 1_555 n
C14 O3 1.217(7) 1_555 n
C14 O4 1.241(6) 1_555 n
